data_1514750
loop_
_publ_author_name
'Dimitrijevi\'c, Elena'
'Taylor, Mark S.'

_publ_section_title
;
 9-Hetero-10-boraanthracene-derived borinic acid catalysts for
 regioselective activation of polyols
;
_journal_issue 8
_journal_name_full 'Chemical Science'
_journal_page_first 3298
_journal_paper_doi 10.1039/c3sc51172c
_journal_volume 4
_journal_year 2013
_chemical_formula_moiety 'C26 H22 B2 N2 O'
_chemical_formula_sum 'C26 H22 B2 N2 O'
_chemical_formula_weight 400.08
_chemical_name_systematic
;
?
;
_space_group_IT_number 61
_symmetry_cell_setting orthorhombic
_symmetry_space_group_name_Hall '-P 2ac 2ab'
_symmetry_space_group_name_H-M 'P b c a'
_atom_sites_solution_hydrogens geom
_atom_sites_solution_primary direct
_atom_sites_solution_secondary difmap
_audit_creation_method SHELXL-97
_cell_angle_alpha 90.00
_cell_angle_beta 90.00
_cell_angle_gamma 90.00
_cell_formula_units_Z 8
_cell_length_a 10.6981(4)
_cell_length_b 14.3379(7)
_cell_length_c 26.3743(11)
_cell_measurement_reflns_used 4684
_cell_measurement_temperature 150(1)
_cell_measurement_theta_max 65.23
_cell_measurement_theta_min 5.32
_cell_volume 4045.5(3)
_computing_cell_refinement APEX2
_computing_data_collection 'APEX2 (Bruker, 2007)'
_computing_data_reduction 'SAINT (Bruker, 2007)'
_computing_molecular_graphics 'PLATON (Spek, 2009)'
_computing_publication_material 'SHELXTL (Sheldrick, 2008)'
_computing_structure_refinement 'SHELXL-97 (Sheldrick, 2008)'
_computing_structure_solution 'SHELXS-97 (Sheldrick, 2008)'
_diffrn_ambient_temperature 150(1)
_diffrn_measured_fraction_theta_full 0.951
_diffrn_measured_fraction_theta_max 0.951
_diffrn_measurement_device_type 'Bruker APEX DUOD'
_diffrn_measurement_method '\f and \w scans'
_diffrn_radiation_monochromator 'muli-layer optics'
_diffrn_radiation_source 'Bruker microsource''
_diffrn_radiation_type CuK\a
_diffrn_radiation_wavelength 1.54178
_diffrn_reflns_av_R_equivalents 0.0410
_diffrn_reflns_av_sigmaI/netI 0.0351
_diffrn_reflns_limit_h_max 12
_diffrn_reflns_limit_h_min -12
_diffrn_reflns_limit_k_max 16
_diffrn_reflns_limit_k_min -13
_diffrn_reflns_limit_l_max 30
_diffrn_reflns_limit_l_min -29
_diffrn_reflns_number 13911
_diffrn_reflns_theta_full 66.11
_diffrn_reflns_theta_max 66.11
_diffrn_reflns_theta_min 3.35
_diffrn_standards_number 0
_exptl_absorpt_coefficient_mu 0.610
_exptl_absorpt_correction_T_max 0.7527
_exptl_absorpt_correction_T_min 0.6416
_exptl_absorpt_correction_type multi-scan
_exptl_absorpt_process_details 'SADABS (Sheldrick, 1996)'
_exptl_crystal_colour colourless
_exptl_crystal_density_diffrn 1.314
_exptl_crystal_density_method 'not measured'
_exptl_crystal_description plate
_exptl_crystal_F_000 1680
_exptl_crystal_size_max 0.10
_exptl_crystal_size_mid 0.09
_exptl_crystal_size_min 0.03
_refine_diff_density_max 0.271
_refine_diff_density_min -0.251
_refine_diff_density_rms 0.044
_refine_ls_extinction_method none
_refine_ls_goodness_of_fit_ref 1.057
_refine_ls_hydrogen_treatment constr
_refine_ls_matrix_type full
_refine_ls_number_parameters 282
_refine_ls_number_reflns 3362
_refine_ls_number_restraints 0
_refine_ls_restrained_S_all 1.057
_refine_ls_R_factor_all 0.0595
_refine_ls_R_factor_gt 0.0445
_refine_ls_shift/su_max 0.000
_refine_ls_shift/su_mean 0.000
_refine_ls_structure_factor_coef Fsqd
_refine_ls_weighting_details 'calc w=1/[\s^2^(Fo^2^)+(0.0651P)^2^+0.7160P] where P=(Fo^2^+2Fc^2^)/3'
_refine_ls_weighting_scheme calc
_refine_ls_wR_factor_gt 0.1119
_refine_ls_wR_factor_ref 0.1211
_reflns_number_gt 2630
_reflns_number_total 3362
_reflns_threshold_expression I>2\s(I)
_cod_data_source_file c3sc51172c.txt
_cod_data_source_block d1221
_cod_depositor_comments
;
The following automatic conversions were performed:

'_symmetry_cell_setting' value 'Orthorhombic' changed to
'orthorhombic' according to
/usr/data/users/saulius/automatic-downloads/retrospective/RSC/lib/dictionaries/cif_core.dic
dictionary named 'cif_core.dic' version 2.4.2 from 2011-04-26.

Automatic conversion script
Id: cif_fix_values 2281 2013-09-26 08:29:07Z andrius 
;
_cod_database_code 1514750

loop_
_symmetry_equiv_pos_as_xyz
'x, y, z'
'x+1/2, -y+1/2, -z'
'-x, y+1/2, -z+1/2'
'-x+1/2, -y, z+1/2'
'-x, -y, -z'
'-x-1/2, y-1/2, z'
'x, -y-1/2, z-1/2'
'x-1/2, y, -z-1/2'

loop_
_atom_site_label
_atom_site_type_symbol
_atom_site_fract_x
_atom_site_fract_y
_atom_site_fract_z
_atom_site_U_iso_or_equiv
_atom_site_adp_type
_atom_site_occupancy
_atom_site_symmetry_multiplicity
_atom_site_calc_flag
_atom_site_refinement_flags
O1 O 0.35736(10) 0.38015(9) 0.09677(4) 0.0371(3) Uani 1 1 d .
N1 N 0.05418(12) 0.36258(10) -0.00804(5) 0.0315(3) Uani 1 1 d .
N2 N 0.39161(13) 0.37434(11) 0.25747(5) 0.0375(4) Uani 1 1 d .
C1 C 0.24979(14) 0.43751(12) 0.01752(6) 0.0281(4) Uani 1 1 d .
C2 C 0.33976(15) 0.50641(12) 0.00834(6) 0.0326(4) Uani 1 1 d .
H2A H 0.4074 0.5129 0.0314 0.039 Uiso 1 1 calc R
C3 C 0.33365(17) 0.56467(14) -0.03271(7) 0.0403(5) Uani 1 1 d .
H3A H 0.3959 0.6109 -0.0382 0.048 Uiso 1 1 calc R
C4 C 0.23436(19) 0.55461(15) -0.06610(7) 0.0480(5) Uani 1 1 d .
H4A H 0.2293 0.5944 -0.0948 0.058 Uiso 1 1 calc R
C5 C 0.14326(17) 0.48864(14) -0.05863(7) 0.0411(5) Uani 1 1 d .
H5A H 0.0763 0.4836 -0.0821 0.049 Uiso 1 1 calc R
C6 C 0.14781(15) 0.42827(12) -0.01649(6) 0.0301(4) Uani 1 1 d .
C7 C 0.05573(15) 0.30081(12) 0.03317(6) 0.0310(4) Uani 1 1 d .
C8 C -0.04270(17) 0.23663(13) 0.03948(7) 0.0393(4) Uani 1 1 d .
H8A H -0.1117 0.2378 0.0168 0.047 Uiso 1 1 calc R
C9 C -0.04003(17) 0.17236(13) 0.07806(7) 0.0425(5) Uani 1 1 d .
H9A H -0.1073 0.1296 0.0816 0.051 Uiso 1 1 calc R
C10 C 0.05919(17) 0.16868(13) 0.11209(7) 0.0401(4) Uani 1 1 d .
H10A H 0.0615 0.1228 0.1381 0.048 Uiso 1 1 calc R
C11 C 0.15368(16) 0.23278(13) 0.10734(7) 0.0349(4) Uani 1 1 d .
H11A H 0.2207 0.2314 0.1309 0.042 Uiso 1 1 calc R
C12 C 0.15479(15) 0.30078(12) 0.06863(6) 0.0304(4) Uani 1 1 d .
C13 C -0.05362(18) 0.36010(15) -0.04244(8) 0.0484(5) Uani 1 1 d .
H13A H -0.0396 0.4034 -0.0706 0.073 Uiso 1 1 calc R
H13B H -0.1291 0.3785 -0.0239 0.073 Uiso 1 1 calc R
H13C H -0.0641 0.2967 -0.0557 0.073 Uiso 1 1 calc R
C14 C 0.28826(15) 0.44109(12) 0.18307(6) 0.0324(4) Uani 1 1 d .
C15 C 0.19897(16) 0.50430(13) 0.16440(7) 0.0419(5) Uani 1 1 d .
H15A H 0.1930 0.5134 0.1288 0.050 Uiso 1 1 calc R
C16 C 0.12022(19) 0.55327(15) 0.19557(9) 0.0499(5) Uani 1 1 d .
H16A H 0.0626 0.5971 0.1820 0.060 Uiso 1 1 calc R
C17 C 0.12666(19) 0.53722(14) 0.24739(9) 0.0497(5) Uani 1 1 d .
H17A H 0.0689 0.5677 0.2692 0.060 Uiso 1 1 calc R
C18 C 0.21392(18) 0.47873(14) 0.26790(7) 0.0430(5) Uani 1 1 d .
H18A H 0.2170 0.4699 0.3036 0.052 Uiso 1 1 calc R
C19 C 0.29947(15) 0.43132(12) 0.23633(6) 0.0334(4) Uani 1 1 d .
C20 C 0.47484(15) 0.32218(12) 0.22857(6) 0.0327(4) Uani 1 1 d .
C21 C 0.56311(18) 0.26400(14) 0.25272(8) 0.0450(5) Uani 1 1 d .
H21A H 0.5637 0.2595 0.2887 0.054 Uiso 1 1 calc R
C22 C 0.6476(2) 0.21418(15) 0.22501(9) 0.0537(6) Uani 1 1 d .
H22A H 0.7061 0.1755 0.2421 0.064 Uiso 1 1 calc R
C23 C 0.65022(18) 0.21875(14) 0.17251(9) 0.0498(5) Uani 1 1 d .
H23A H 0.7104 0.1846 0.1536 0.060 Uiso 1 1 calc R
C24 C 0.56357(16) 0.27392(13) 0.14843(7) 0.0380(4) Uani 1 1 d .
H24A H 0.5645 0.2770 0.1125 0.046 Uiso 1 1 calc R
C25 C 0.47376(15) 0.32580(12) 0.17503(6) 0.0308(4) Uani 1 1 d .
C26 C 0.4075(2) 0.37486(19) 0.31271(8) 0.0656(7) Uani 1 1 d .
H26A H 0.4962 0.3673 0.3210 0.098 Uiso 1 1 calc R
H26B H 0.3597 0.3234 0.3276 0.098 Uiso 1 1 calc R
H26C H 0.3773 0.4342 0.3264 0.098 Uiso 1 1 calc R
B1 B 0.25843(17) 0.37336(14) 0.06365(7) 0.0292(4) Uani 1 1 d .
B2 B 0.37221(17) 0.38282(14) 0.14866(7) 0.0316(4) Uani 1 1 d .

loop_
_atom_site_aniso_label
_atom_site_aniso_U_11
_atom_site_aniso_U_22
_atom_site_aniso_U_33
_atom_site_aniso_U_23
_atom_site_aniso_U_13
_atom_site_aniso_U_12
O1 0.0281(6) 0.0546(8) 0.0286(6) 0.0073(5) -0.0049(5) -0.0017(5)
N1 0.0279(7) 0.0361(8) 0.0306(7) -0.0060(6) -0.0059(6) 0.0020(6)
N2 0.0373(8) 0.0472(9) 0.0281(8) 0.0092(7) -0.0037(6) -0.0089(7)
C1 0.0257(8) 0.0339(9) 0.0246(8) -0.0050(7) -0.0011(7) 0.0058(7)
C2 0.0290(8) 0.0392(10) 0.0295(9) -0.0018(7) -0.0022(7) 0.0035(7)
C3 0.0407(10) 0.0422(11) 0.0380(10) 0.0061(8) -0.0039(8) -0.0045(8)
C4 0.0542(12) 0.0532(13) 0.0367(10) 0.0140(9) -0.0101(9) -0.0036(10)
C5 0.0432(10) 0.0485(12) 0.0315(9) 0.0031(8) -0.0135(8) 0.0014(9)
C6 0.0298(8) 0.0334(10) 0.0271(9) -0.0061(7) -0.0023(7) 0.0056(7)
C7 0.0298(8) 0.0315(9) 0.0318(9) -0.0086(7) 0.0019(7) 0.0042(7)
C8 0.0348(9) 0.0417(11) 0.0415(10) -0.0093(9) -0.0021(8) -0.0024(8)
C9 0.0420(10) 0.0372(11) 0.0481(11) -0.0106(9) 0.0084(9) -0.0074(8)
C10 0.0496(11) 0.0338(10) 0.0371(10) -0.0021(8) 0.0107(9) 0.0009(8)
C11 0.0359(9) 0.0367(10) 0.0319(9) -0.0021(8) 0.0050(7) 0.0048(8)
C12 0.0297(9) 0.0343(10) 0.0273(9) -0.0053(7) 0.0019(7) 0.0061(7)
C13 0.0379(10) 0.0590(14) 0.0482(12) -0.0010(10) -0.0167(9) -0.0025(9)
C14 0.0272(8) 0.0345(10) 0.0355(9) 0.0050(7) -0.0042(7) -0.0077(7)
C15 0.0380(10) 0.0428(12) 0.0449(11) 0.0040(9) -0.0065(8) -0.0003(8)
C16 0.0448(11) 0.0412(12) 0.0637(14) -0.0007(10) -0.0042(10) 0.0058(9)
C17 0.0444(11) 0.0430(12) 0.0617(13) -0.0092(10) 0.0107(10) -0.0042(9)
C18 0.0482(11) 0.0403(11) 0.0405(10) -0.0045(8) 0.0056(9) -0.0126(9)
C19 0.0316(9) 0.0339(10) 0.0347(9) 0.0026(8) -0.0009(8) -0.0133(7)
C20 0.0319(8) 0.0312(9) 0.0350(9) 0.0062(7) -0.0085(7) -0.0105(7)
C21 0.0537(11) 0.0389(11) 0.0423(11) 0.0105(9) -0.0216(9) -0.0074(9)
C22 0.0528(12) 0.0418(12) 0.0663(15) 0.0067(10) -0.0245(11) 0.0080(10)
C23 0.0409(11) 0.0419(12) 0.0667(14) -0.0025(10) -0.0113(10) 0.0065(9)
C24 0.0334(9) 0.0385(11) 0.0421(10) -0.0003(8) -0.0073(8) -0.0064(8)
C25 0.0276(8) 0.0310(9) 0.0339(9) 0.0043(7) -0.0058(7) -0.0090(7)
C26 0.0656(14) 0.100(2) 0.0308(11) 0.0123(12) -0.0006(10) 0.0061(14)
B1 0.0240(9) 0.0385(11) 0.0251(9) -0.0034(8) 0.0009(8) 0.0076(8)
B2 0.0267(9) 0.0380(12) 0.0302(10) 0.0079(8) -0.0049(8) -0.0100(8)

loop_
_atom_type_symbol
_atom_type_description
_atom_type_scat_dispersion_real
_atom_type_scat_dispersion_imag
_atom_type_scat_source
C C 0.0181 0.0091 'International Tables Vol C Tables 4.2.6.8 and 6.1.1.4'
H H 0.0000 0.0000 'International Tables Vol C Tables 4.2.6.8 and 6.1.1.4'
O O 0.0492 0.0322 'International Tables Vol C Tables 4.2.6.8 and 6.1.1.4'
B B 0.0090 0.0039 'International Tables Vol C Tables 4.2.6.8 and 6.1.1.4'
N N 0.0311 0.0180 'International Tables Vol C Tables 4.2.6.8 and 6.1.1.4'

loop_
_geom_angle_atom_site_label_1
_geom_angle_atom_site_label_2
_geom_angle_atom_site_label_3
_geom_angle
B1 O1 B2 136.15(14)
C6 N1 C7 122.87(13)
C6 N1 C13 118.85(14)
C7 N1 C13 118.23(14)
C20 N2 C19 123.22(14)
C20 N2 C26 118.23(15)
C19 N2 C26 118.39(16)
C2 C1 C6 119.02(15)
C2 C1 B1 121.38(15)
C6 C1 B1 119.59(15)
C3 C2 C1 122.30(16)
C3 C2 H2A 118.8
C1 C2 H2A 118.8
C2 C3 C4 118.37(17)
C2 C3 H3A 120.8
C4 C3 H3A 120.8
C5 C4 C3 121.62(17)
C5 C4 H4A 119.2
C3 C4 H4A 119.2
C4 C5 C6 120.79(16)
C4 C5 H5A 119.6
C6 C5 H5A 119.6
N1 C6 C5 121.10(15)
N1 C6 C1 121.00(15)
C5 C6 C1 117.89(16)
N1 C7 C8 119.71(15)
N1 C7 C12 121.47(15)
C8 C7 C12 118.82(16)
C9 C8 C7 120.70(17)
C9 C8 H8A 119.6
C7 C8 H8A 119.6
C8 C9 C10 121.30(17)
C8 C9 H9A 119.4
C10 C9 H9A 119.4
C11 C10 C9 118.55(18)
C11 C10 H10A 120.7
C9 C10 H10A 120.7
C10 C11 C12 122.34(17)
C10 C11 H11A 118.8
C12 C11 H11A 118.8
C11 C12 C7 118.20(16)
C11 C12 B1 122.64(15)
C7 C12 B1 119.17(15)
N1 C13 H13A 109.5
N1 C13 H13B 109.5
H13A C13 H13B 109.5
N1 C13 H13C 109.5
H13A C13 H13C 109.5
H13B C13 H13C 109.5
C15 C14 C19 117.94(16)
C15 C14 B2 122.99(16)
C19 C14 B2 119.06(15)
C16 C15 C14 122.53(18)
C16 C15 H15A 118.7
C14 C15 H15A 118.7
C15 C16 C17 118.38(19)
C15 C16 H16A 120.8
C17 C16 H16A 120.8
C18 C17 C16 121.71(19)
C18 C17 H17A 119.1
C16 C17 H17A 119.1
C17 C18 C19 120.32(18)
C17 C18 H18A 119.8
C19 C18 H18A 119.8
N2 C19 C18 120.25(16)
N2 C19 C14 120.90(15)
C18 C19 C14 118.84(16)
N2 C20 C21 119.93(16)
N2 C20 C25 121.52(15)
C21 C20 C25 118.55(17)
C22 C21 C20 120.73(19)
C22 C21 H21A 119.6
C20 C21 H21A 119.6
C21 C22 C23 121.56(18)
C21 C22 H22A 119.2
C23 C22 H22A 119.2
C24 C23 C22 118.37(19)
C24 C23 H23A 120.8
C22 C23 H23A 120.8
C23 C24 C25 122.41(18)
C23 C24 H24A 118.8
C25 C24 H24A 118.8
C24 C25 C20 118.34(16)
C24 C25 B2 122.90(16)
C20 C25 B2 118.72(16)
N2 C26 H26A 109.5
N2 C26 H26B 109.5
H26A C26 H26B 109.5
N2 C26 H26C 109.5
H26A C26 H26C 109.5
H26B C26 H26C 109.5
O1 B1 C12 123.53(16)
O1 B1 C1 120.63(16)
C12 B1 C1 115.79(15)
O1 B2 C14 122.54(15)
O1 B2 C25 121.29(17)
C14 B2 C25 116.16(15)

loop_
_geom_bond_atom_site_label_1
_geom_bond_atom_site_label_2
_geom_bond_distance
O1 B1 1.376(2)
O1 B2 1.378(2)
N1 C6 1.393(2)
N1 C7 1.402(2)
N1 C13 1.468(2)
N2 C20 1.390(2)
N2 C19 1.396(2)
N2 C26 1.467(2)
C1 C2 1.400(2)
C1 C6 1.419(2)
C1 B1 1.528(2)
C2 C3 1.369(2)
C2 H2A 0.9500
C3 C4 1.387(3)
C3 H3A 0.9500
C4 C5 1.372(3)
C4 H4A 0.9500
C5 C6 1.410(2)
C5 H5A 0.9500
C7 C8 1.408(2)
C7 C12 1.414(2)
C8 C9 1.373(3)
C8 H8A 0.9500
C9 C10 1.391(3)
C9 H9A 0.9500
C10 C11 1.372(3)
C10 H10A 0.9500
C11 C12 1.412(2)
C11 H11A 0.9500
C12 B1 1.526(3)
C13 H13A 0.9800
C13 H13B 0.9800
C13 H13C 0.9800
C14 C15 1.406(2)
C14 C19 1.417(2)
C14 B2 1.526(3)
C15 C16 1.371(3)
C15 H15A 0.9500
C16 C17 1.387(3)
C16 H16A 0.9500
C17 C18 1.367(3)
C17 H17A 0.9500
C18 C19 1.412(3)
C18 H18A 0.9500
C20 C21 1.412(2)
C20 C25 1.413(2)
C21 C22 1.364(3)
C21 H21A 0.9500
C22 C23 1.387(3)
C22 H22A 0.9500
C23 C24 1.374(3)
C23 H23A 0.9500
C24 C25 1.403(3)
C24 H24A 0.9500
C25 B2 1.527(3)
C26 H26A 0.9800
C26 H26B 0.9800
C26 H26C 0.9800

loop_
_geom_torsion_atom_site_label_1
_geom_torsion_atom_site_label_2
_geom_torsion_atom_site_label_3
_geom_torsion_atom_site_label_4
_geom_torsion
C6 C1 C2 C3 -0.8(2)
B1 C1 C2 C3 -179.90(16)
C1 C2 C3 C4 0.1(3)
C2 C3 C4 C5 0.4(3)
C3 C4 C5 C6 -0.1(3)
C7 N1 C6 C5 179.49(15)
C13 N1 C6 C5 -3.1(2)
C7 N1 C6 C1 -1.5(2)
C13 N1 C6 C1 175.89(15)
C4 C5 C6 N1 178.51(17)
C4 C5 C6 C1 -0.5(3)
C2 C1 C6 N1 -178.08(14)
B1 C1 C6 N1 1.1(2)
C2 C1 C6 C5 0.9(2)
B1 C1 C6 C5 -179.91(15)
C6 N1 C7 C8 179.57(15)
C13 N1 C7 C8 2.1(2)
C6 N1 C7 C12 -0.9(2)
C13 N1 C7 C12 -178.35(16)
N1 C7 C8 C9 176.68(15)
C12 C7 C8 C9 -2.8(2)
C7 C8 C9 C10 0.2(3)
C8 C9 C10 C11 1.9(3)
C9 C10 C11 C12 -1.3(3)
C10 C11 C12 C7 -1.3(2)
C10 C11 C12 B1 178.93(16)
N1 C7 C12 C11 -176.19(15)
C8 C7 C12 C11 3.3(2)
N1 C7 C12 B1 3.6(2)
C8 C7 C12 B1 -176.89(15)
C19 C14 C15 C16 -2.6(3)
B2 C14 C15 C16 177.05(17)
C14 C15 C16 C17 -2.1(3)
C15 C16 C17 C18 4.1(3)
C16 C17 C18 C19 -1.1(3)
C20 N2 C19 C18 176.77(15)
C26 N2 C19 C18 -7.9(2)
C20 N2 C19 C14 -1.9(2)
C26 N2 C19 C14 173.45(17)
C17 C18 C19 N2 177.56(16)
C17 C18 C19 C14 -3.8(3)
C15 C14 C19 N2 -175.84(16)
B2 C14 C19 N2 4.5(2)
C15 C14 C19 C18 5.5(2)
B2 C14 C19 C18 -174.16(15)
C19 N2 C20 C21 -178.12(15)
C26 N2 C20 C21 6.6(2)
C19 N2 C20 C25 2.0(2)
C26 N2 C20 C25 -173.35(17)
N2 C20 C21 C22 -178.28(17)
C25 C20 C21 C22 1.7(3)
C20 C21 C22 C23 0.1(3)
C21 C22 C23 C24 -1.1(3)
C22 C23 C24 C25 0.4(3)
C23 C24 C25 C20 1.3(3)
C23 C24 C25 B2 -176.31(17)
N2 C20 C25 C24 177.65(15)
C21 C20 C25 C24 -2.3(2)
N2 C20 C25 B2 -4.6(2)
C21 C20 C25 B2 175.43(16)
B2 O1 B1 C12 -48.7(3)
B2 O1 B1 C1 133.9(2)
C11 C12 B1 O1 -1.5(3)
C7 C12 B1 O1 178.72(15)
C11 C12 B1 C1 176.00(15)
C7 C12 B1 C1 -3.8(2)
C2 C1 B1 O1 -1.8(2)
C6 C1 B1 O1 179.09(15)
C2 C1 B1 C12 -179.36(15)
C6 C1 B1 C12 1.5(2)
B1 O1 B2 C14 -43.4(3)
B1 O1 B2 C25 135.7(2)
C15 C14 B2 O1 -7.4(3)
C19 C14 B2 O1 172.30(15)
C15 C14 B2 C25 173.46(16)
C19 C14 B2 C25 -6.9(2)
C24 C25 B2 O1 5.3(3)
C20 C25 B2 O1 -172.25(15)
C24 C25 B2 C14 -175.47(15)
C20 C25 B2 C14 6.9(2)
